data_7115423
loop_
_publ_author_name
'Simanis, Justin A.'
'Law, C. Marshall'
'Woodall, Erica L.'
'Hamaker, Christopher G.'
'Goodell, John R.'
'Mitchell, T. Andrew'

_publ_section_title
;
 Investigation of oxidopyrylium-alkene [5+2] cycloaddition conjugate
 addition cascade (C^3^) sequences
;
_journal_coden_ASTM CHCOFS
_journal_issue 65
_journal_name_full
;
 Chemical Communications (Cambridge, United Kingdom)
;
_journal_page_first 9130
_journal_page_last 9133
_journal_paper_doi 10.1039/c4cc04163a
_journal_volume 50
_journal_year 2014
_chemical_absolute_configuration unk
_chemical_compound_source 'synthesis as described'
_chemical_formula_moiety 'C19 H22 O5'
_chemical_formula_sum 'C19 H22 O5'
_chemical_formula_weight 330.37
_space_group_IT_number 7
_symmetry_cell_setting monoclinic
_symmetry_Int_Tables_number 7
_symmetry_space_group_name_Hall 'P -2yc'
_symmetry_space_group_name_H-M 'P 1 c 1'
_atom_sites_solution_hydrogens geom
_atom_sites_solution_primary direct
_atom_sites_solution_secondary difmap
_audit_creation_date 2014-05-15T15:07:41-00:00
_audit_creation_method 'WinGX routine CIF_UPDATE'
_cell_angle_alpha 90
_cell_angle_beta 100.853(4)
_cell_angle_gamma 90
_cell_formula_units_Z 4
_cell_length_a 16.831(4)
_cell_length_b 8.3170(19)
_cell_length_c 11.555(3)
_cell_measurement_reflns_used 4018
_cell_measurement_temperature 100(2)
_cell_measurement_theta_max 25.9136
_cell_measurement_theta_min 2.4642
_cell_measurement_wavelength 0.71073
_cell_volume 1588.6(7)
_computing_cell_refinement 'Bruker SAINT'
_computing_data_collection 'Bruker APEX2'
_computing_data_reduction 'Bruker SAINT'
_computing_molecular_graphics 'Ortep-3 for Windows (Farrugia, 1997)'
_computing_publication_material 'WinGX publication routines (Farrugia, 1999)'
_computing_structure_refinement 'SHELXL-97 (Sheldrick, 1997)'
_computing_structure_solution 'SHELXS-97 (Sheldrick, 2008)'
_diffrn_ambient_temperature 100(2)
_diffrn_measured_fraction_theta_full 0.994
_diffrn_measured_fraction_theta_max 0.994
_diffrn_measurement_device_type 'Bruker APEX-II CCD'
_diffrn_measurement_method '\f and \w scans'
_diffrn_radiation_monochromator graphite
_diffrn_radiation_probe x-ray
_diffrn_radiation_type MoK\a
_diffrn_radiation_wavelength 0.71073
_diffrn_reflns_av_R_equivalents 0.0325
_diffrn_reflns_av_unetI/netI 0.0252
_diffrn_reflns_limit_h_max 19
_diffrn_reflns_limit_h_min -20
_diffrn_reflns_limit_k_max 10
_diffrn_reflns_limit_k_min -10
_diffrn_reflns_limit_l_max 14
_diffrn_reflns_limit_l_min -14
_diffrn_reflns_number 14746
_diffrn_reflns_theta_full 25.82
_diffrn_reflns_theta_max 25.82
_diffrn_reflns_theta_min 1.23
_exptl_absorpt_coefficient_mu 0.099
_exptl_absorpt_correction_T_max 0.9960
_exptl_absorpt_correction_T_min 0.9765
_exptl_absorpt_correction_type multi-scan
_exptl_absorpt_process_details 'SADABS V2012/1 (Bruker AXS Inc.)'
_exptl_crystal_colour colourless
_exptl_crystal_density_diffrn 1.381
_exptl_crystal_density_meas ?
_exptl_crystal_density_method 'not measured'
_exptl_crystal_description plate
_exptl_crystal_F_000 704
_exptl_crystal_size_max 0.238
_exptl_crystal_size_mid 0.132
_exptl_crystal_size_min 0.041
_refine_diff_density_max 0.155
_refine_diff_density_min -0.184
_refine_diff_density_rms 0.036
_refine_ls_extinction_method none
_refine_ls_goodness_of_fit_ref 1.033
_refine_ls_hydrogen_treatment constr
_refine_ls_matrix_type full
_refine_ls_number_parameters 435
_refine_ls_number_reflns 3040
_refine_ls_number_restraints 2
_refine_ls_restrained_S_all 1.033
_refine_ls_R_factor_all 0.0339
_refine_ls_R_factor_gt 0.0280
_refine_ls_shift/su_max 0
_refine_ls_shift/su_mean 0
_refine_ls_structure_factor_coef Fsqd
_refine_ls_weighting_details 'calc w=1/[\s^2^(Fo^2^)+(0.0393P)^2^+0.3197P] where P=(Fo^2^+2Fc^2^)/3'
_refine_ls_weighting_scheme calc
_refine_ls_wR_factor_gt 0.0656
_refine_ls_wR_factor_ref 0.0680
_reflns_number_gt 2804
_reflns_number_total 3040
_reflns_threshold_expression >2sigma(I)
_cod_data_source_file c4cc04163a3.cif
_cod_data_source_block cgh0142_0ma
_cod_depositor_comments
;
The following automatic conversions were performed:

'_exptl_crystal_density_meas' value 'not measured' was changed to '?'
- the value is perceived as not measured.

Automatic conversion script
Id: cif_fix_values 3008 2015-01-20 13:52:24Z robertas 
;
_cod_original_cell_volume 1588.6(6)
_cod_original_sg_symbol_H-M Pc
_cod_database_code 7115423

loop_
_symmetry_equiv_pos_as_xyz
'x, y, z'
'x, -y, z+1/2'

loop_
_atom_site_label
_atom_site_type_symbol
_atom_site_fract_x
_atom_site_fract_y
_atom_site_fract_z
_atom_site_U_iso_or_equiv
_atom_site_adp_type
_atom_site_occupancy
_atom_site_symmetry_multiplicity
_atom_site_calc_flag
_atom_site_refinement_flags
C1 C 0.51903(13) 0.7227(2) 0.25133(19) 0.0163(4) Uani 1 1 d .
H1 H 0.5347 0.739 0.3384 0.02 Uiso 1 1 calc R
C2 C 0.47214(13) 0.8699(3) 0.1886(2) 0.0189(5) Uani 1 1 d .
H2 H 0.4743 0.9624 0.2445 0.023 Uiso 1 1 calc R
C3 C 0.50681(14) 0.9186(3) 0.0807(2) 0.0194(5) Uani 1 1 d .
H3A H 0.4684 0.9919 0.0309 0.023 Uiso 1 1 calc R
H3B H 0.5581 0.9777 0.1067 0.023 Uiso 1 1 calc R
C4 C 0.52237(14) 0.7745(3) 0.0085(2) 0.0175(5) Uani 1 1 d .
C5 C 0.55144(13) 0.6270(2) 0.08285(18) 0.0156(4) Uani 1 1 d .
C7 C 0.61025(14) 0.5136(3) 0.0405(2) 0.0199(5) Uani 1 1 d .
H7A H 0.6665 0.5533 0.0624 0.024 Uiso 1 1 calc R
H7B H 0.5966 0.4988 -0.046 0.024 Uiso 1 1 calc R
C8 C 0.59844(15) 0.3571(3) 0.1057(2) 0.0224(5) Uani 1 1 d .
H8A H 0.6187 0.2635 0.067 0.027 Uiso 1 1 calc R
H8B H 0.627 0.3619 0.1888 0.027 Uiso 1 1 calc R
C9 C 0.50675(14) 0.3465(3) 0.0981(2) 0.0200(5) Uani 1 1 d .
H9A H 0.4938 0.2846 0.1654 0.024 Uiso 1 1 calc R
H9B H 0.4807 0.2936 0.0239 0.024 Uiso 1 1 calc R
C10 C 0.47742(13) 0.5225(2) 0.10177(18) 0.0153(4) Uani 1 1 d .
H10 H 0.4302 0.542 0.0366 0.018 Uiso 1 1 calc R
C11 C 0.45841(13) 0.5834(2) 0.22013(18) 0.0155(4) Uani 1 1 d .
H11 H 0.465 0.498 0.2821 0.019 Uiso 1 1 calc R
C12 C 0.37742(14) 0.6679(3) 0.20523(19) 0.0170(4) Uani 1 1 d .
H12 H 0.3344 0.603 0.1543 0.02 Uiso 1 1 calc R
C16 C 0.27823(14) 0.7463(3) 0.3168(2) 0.0202(5) Uani 1 1 d .
H16A H 0.2386 0.6807 0.2624 0.024 Uiso 1 1 calc R
H16B H 0.2732 0.8595 0.2899 0.024 Uiso 1 1 calc R
C17 C 0.26252(14) 0.7336(3) 0.4401(2) 0.0183(5) Uani 1 1 d .
C18 C 0.20661(14) 0.6241(3) 0.4687(2) 0.0198(5) Uani 1 1 d .
H18 H 0.1756 0.5602 0.4085 0.024 Uiso 1 1 calc R
C19 C 0.19573(14) 0.6072(3) 0.5845(2) 0.0194(5) Uani 1 1 d .
H19 H 0.1564 0.5344 0.6028 0.023 Uiso 1 1 calc R
C20 C 0.24268(13) 0.6974(3) 0.67328(19) 0.0174(4) Uani 1 1 d .
C21 C 0.29789(14) 0.8087(3) 0.6461(2) 0.0202(5) Uani 1 1 d .
H21 H 0.3294 0.8717 0.7064 0.024 Uiso 1 1 calc R
C22 C 0.30643(14) 0.8267(3) 0.5298(2) 0.0216(5) Uani 1 1 d .
H22 H 0.3433 0.9046 0.5109 0.026 Uiso 1 1 calc R
C24 C 0.28655(16) 0.7368(3) 0.8807(2) 0.0260(5) Uani 1 1 d .
H24A H 0.3413 0.7012 0.8755 0.039 Uiso 1 1 calc R
H24B H 0.2735 0.7014 0.9558 0.039 Uiso 1 1 calc R
H24C H 0.2838 0.8544 0.8759 0.039 Uiso 1 1 calc R
C31 C 0.79652(14) 0.7807(3) 0.5609(2) 0.0177(5) Uani 1 1 d .
H31 H 0.7825 0.7597 0.6399 0.021 Uiso 1 1 calc R
C32 C 0.84081(14) 0.6358(3) 0.5161(2) 0.0199(5) Uani 1 1 d .
H32 H 0.8385 0.5399 0.5675 0.024 Uiso 1 1 calc R
C33 C 0.80317(14) 0.5961(3) 0.3887(2) 0.0223(5) Uani 1 1 d .
H33A H 0.8404 0.5253 0.3552 0.027 Uiso 1 1 calc R
H33B H 0.7521 0.5365 0.3872 0.027 Uiso 1 1 calc R
C34 C 0.78581(14) 0.7455(3) 0.3126(2) 0.0196(5) Uani 1 1 d .
C35 C 0.76098(13) 0.8894(2) 0.37869(19) 0.0166(4) Uani 1 1 d .
C37 C 0.70173(14) 1.0105(3) 0.3133(2) 0.0219(5) Uani 1 1 d .
H37A H 0.6452 0.973 0.3062 0.026 Uiso 1 1 calc R
H37B H 0.7129 1.0325 0.2337 0.026 Uiso 1 1 calc R
C38 C 0.71801(15) 1.1593(3) 0.3929(2) 0.0228(5) Uani 1 1 d .
H38A H 0.6963 1.2577 0.3501 0.027 Uiso 1 1 calc R
H38B H 0.6937 1.1472 0.464 0.027 Uiso 1 1 calc R
C39 C 0.81021(14) 1.1645(3) 0.4250(2) 0.0199(5) Uani 1 1 d .
H39A H 0.8279 1.2234 0.4999 0.024 Uiso 1 1 calc R
H39B H 0.8331 1.2183 0.3622 0.024 Uiso 1 1 calc R
C40 C 0.83779(13) 0.9874(3) 0.43808(18) 0.0161(4) Uani 1 1 d .
H40 H 0.8835 0.9683 0.3957 0.019 Uiso 1 1 calc R
C41 C 0.85815(13) 0.9189(3) 0.56444(19) 0.0164(4) Uani 1 1 d .
H41 H 0.8532 1.0013 0.6258 0.02 Uiso 1 1 calc R
C42 C 0.93809(14) 0.8312(3) 0.58963(18) 0.0178(5) Uani 1 1 d .
H42 H 0.9816 0.8966 0.5643 0.021 Uiso 1 1 calc R
C46 C 1.03702(14) 0.7457(3) 0.7547(2) 0.0201(5) Uani 1 1 d .
H46A H 1.0765 0.8112 0.7216 0.024 Uiso 1 1 calc R
H46B H 1.0423 0.6322 0.7313 0.024 Uiso 1 1 calc R
C47 C 1.05268(14) 0.7602(3) 0.8866(2) 0.0183(5) Uani 1 1 d .
C48 C 1.10796(14) 0.8710(3) 0.9452(2) 0.0195(5) Uani 1 1 d .
H48 H 1.1391 0.9338 0.9015 0.023 Uiso 1 1 calc R
C49 C 1.11829(14) 0.8914(3) 1.0661(2) 0.0203(5) Uani 1 1 d .
H49 H 1.1573 0.9656 1.1051 0.024 Uiso 1 1 calc R
C50 C 1.07132(14) 0.8028(3) 1.13016(19) 0.0175(5) Uani 1 1 d .
C51 C 1.01676(14) 0.6896(3) 1.0739(2) 0.0198(5) Uani 1 1 d .
H51 H 0.9854 0.6273 1.1175 0.024 Uiso 1 1 calc R
C52 C 1.00870(14) 0.6688(3) 0.9529(2) 0.0198(5) Uani 1 1 d .
H52 H 0.9721 0.5899 0.9145 0.024 Uiso 1 1 calc R
C54 C 1.02688(16) 0.7685(3) 1.3131(2) 0.0266(5) Uani 1 1 d .
H54A H 0.9722 0.8036 1.2774 0.04 Uiso 1 1 calc R
H54B H 1.0398 0.8054 1.395 0.04 Uiso 1 1 calc R
H54C H 1.0297 0.6508 1.3111 0.04 Uiso 1 1 calc R
O6 O 0.58684(9) 0.68358(18) 0.19924(13) 0.0165(3) Uani 1 1 d .
O13 O 0.38943(9) 0.81733(17) 0.14959(13) 0.0189(3) Uani 1 1 d .
O14 O 0.51138(11) 0.77402(19) -0.09836(14) 0.0247(4) Uani 1 1 d .
O15 O 0.35941(9) 0.68818(19) 0.31830(13) 0.0196(3) Uani 1 1 d .
O23 O 0.22970(10) 0.66871(19) 0.78534(14) 0.0226(4) Uani 1 1 d .
O36 O 0.72781(9) 0.82648(18) 0.47550(13) 0.0183(3) Uani 1 1 d .
O43 O 0.92387(9) 0.68561(18) 0.52227(14) 0.0201(3) Uani 1 1 d .
O44 O 0.79372(11) 0.7507(2) 0.21039(15) 0.0282(4) Uani 1 1 d .
O45 O 0.95589(9) 0.80258(19) 0.71165(13) 0.0204(3) Uani 1 1 d .
O53 O 1.08369(10) 0.8349(2) 1.24862(14) 0.0235(4) Uani 1 1 d .

loop_
_atom_site_aniso_label
_atom_site_aniso_U_11
_atom_site_aniso_U_22
_atom_site_aniso_U_33
_atom_site_aniso_U_23
_atom_site_aniso_U_13
_atom_site_aniso_U_12
C1 0.0182(11) 0.0163(10) 0.0151(10) -0.0012(8) 0.0052(9) -0.0005(9)
C2 0.0190(11) 0.0163(10) 0.0213(12) -0.0030(9) 0.0035(9) 0.0011(9)
C3 0.0208(11) 0.0137(10) 0.0237(12) 0.0017(9) 0.0046(9) -0.0005(9)
C4 0.0150(11) 0.0187(10) 0.0191(12) 0.0016(9) 0.0043(9) -0.0044(9)
C5 0.0181(11) 0.0147(10) 0.0136(11) -0.0014(8) 0.0022(9) -0.0019(9)
C7 0.0182(11) 0.0208(10) 0.0222(12) -0.0016(9) 0.0075(9) 0.0004(9)
C8 0.0238(12) 0.0181(11) 0.0268(13) 0.0006(9) 0.0087(10) 0.0065(9)
C9 0.0258(13) 0.0142(10) 0.0220(12) 0.0003(8) 0.0095(10) 0.0001(9)
C10 0.0148(11) 0.0163(10) 0.0156(10) 0.0011(8) 0.0046(8) -0.0004(8)
C11 0.0172(11) 0.0152(9) 0.0152(10) 0.0009(8) 0.0057(9) -0.0001(8)
C12 0.0178(11) 0.0181(10) 0.0161(11) -0.0005(8) 0.0062(9) -0.0008(9)
C16 0.0138(11) 0.0250(11) 0.0235(12) 0.0010(9) 0.0079(9) 0.0038(9)
C17 0.0158(11) 0.0195(10) 0.0202(11) 0.0008(9) 0.0048(9) 0.0049(9)
C18 0.0173(11) 0.0192(10) 0.0226(12) -0.0025(9) 0.0030(9) 0.0000(9)
C19 0.0168(11) 0.0180(10) 0.0240(12) 0.0017(9) 0.0053(9) -0.0019(9)
C20 0.0165(11) 0.0187(10) 0.0176(12) 0.0008(9) 0.0049(9) 0.0046(8)
C21 0.0187(11) 0.0210(11) 0.0213(12) -0.0030(9) 0.0047(9) -0.0001(9)
C22 0.0186(12) 0.0214(11) 0.0259(13) -0.0009(9) 0.0073(10) -0.0036(9)
C24 0.0250(13) 0.0327(13) 0.0189(12) -0.0008(10) 0.0009(10) -0.0001(10)
C31 0.0172(11) 0.0206(10) 0.0156(11) 0.0033(9) 0.0039(9) -0.0003(9)
C32 0.0201(11) 0.0164(10) 0.0240(12) 0.0034(9) 0.0065(9) -0.0005(9)
C33 0.0251(13) 0.0149(10) 0.0264(13) -0.0034(9) 0.0039(10) -0.0013(9)
C34 0.0192(12) 0.0193(10) 0.0208(12) -0.0030(9) 0.0052(9) -0.0064(9)
C35 0.0179(11) 0.0172(10) 0.0156(10) 0.0021(8) 0.0056(9) -0.0030(9)
C37 0.0203(12) 0.0225(11) 0.0211(11) 0.0035(9) -0.0012(9) -0.0024(9)
C38 0.0250(13) 0.0172(11) 0.0253(13) 0.0035(9) 0.0022(10) 0.0031(10)
C39 0.0225(12) 0.0165(11) 0.0204(12) -0.0001(9) 0.0036(9) -0.0024(9)
C40 0.0155(10) 0.0165(10) 0.0169(11) -0.0015(8) 0.0043(8) -0.0019(8)
C41 0.0171(11) 0.0168(10) 0.0154(11) -0.0017(8) 0.0033(9) 0.0001(8)
C42 0.0195(11) 0.0203(10) 0.0134(11) -0.0002(8) 0.0027(9) 0.0001(9)
C46 0.0177(11) 0.0236(11) 0.0185(11) 0.0009(9) 0.0027(9) 0.0053(9)
C47 0.0168(11) 0.0192(10) 0.0187(11) 0.0008(9) 0.0029(9) 0.0067(9)
C48 0.0179(11) 0.0187(10) 0.0226(12) 0.0039(9) 0.0058(9) 0.0011(9)
C49 0.0186(11) 0.0190(10) 0.0232(12) -0.0008(9) 0.0040(9) -0.0016(9)
C50 0.0165(11) 0.0198(10) 0.0157(12) -0.0002(8) 0.0017(9) 0.0052(9)
C51 0.0193(11) 0.0193(11) 0.0217(12) 0.0031(9) 0.0064(9) 0.0001(9)
C52 0.0168(11) 0.0194(10) 0.0219(12) -0.0012(9) 0.0002(9) -0.0010(9)
C54 0.0276(13) 0.0323(13) 0.0230(13) -0.0023(10) 0.0129(10) -0.0019(10)
O6 0.0146(8) 0.0191(8) 0.0159(8) -0.0030(6) 0.0031(6) -0.0001(6)
O13 0.0169(8) 0.0176(8) 0.0228(9) 0.0029(6) 0.0052(7) 0.0020(6)
O14 0.0322(10) 0.0245(8) 0.0173(9) 0.0036(6) 0.0043(7) -0.0014(7)
O15 0.0164(8) 0.0271(8) 0.0168(8) -0.0003(6) 0.0067(6) 0.0034(6)
O23 0.0232(8) 0.0285(9) 0.0161(8) 0.0008(7) 0.0039(7) -0.0018(7)
O36 0.0168(8) 0.0215(8) 0.0174(8) 0.0044(6) 0.0055(6) -0.0014(6)
O43 0.0185(8) 0.0202(8) 0.0220(8) -0.0023(6) 0.0045(7) 0.0030(6)
O44 0.0392(11) 0.0278(9) 0.0203(9) -0.0052(7) 0.0126(8) -0.0076(8)
O45 0.0166(8) 0.0296(8) 0.0149(8) 0.0019(6) 0.0025(6) 0.0037(7)
O53 0.0249(9) 0.0292(9) 0.0175(8) -0.0018(7) 0.0069(7) -0.0029(7)

loop_
_atom_type_symbol
_atom_type_description
_atom_type_scat_dispersion_real
_atom_type_scat_dispersion_imag
_atom_type_scat_source
C C 0.0033 0 'International Tables Vol C Tables 4.2.6.8 and 6.1.1.4'
O O 0.0106 0 'International Tables Vol C Tables 4.2.6.8 and 6.1.1.4'
H H 0 0 'International Tables Vol C Tables 4.2.6.8 and 6.1.1.4'

loop_
_geom_angle_atom_site_label_1
_geom_angle_atom_site_label_2
_geom_angle_atom_site_label_3
_geom_angle
O6 C1 C11 106.10(16)
O6 C1 C2 111.01(17)
C11 C1 C2 103.11(17)
O6 C1 H1 112
C11 C1 H1 112
C2 C1 H1 112
O13 C2 C3 108.59(17)
O13 C2 C1 106.27(16)
C3 C2 C1 110.47(18)
O13 C2 H2 110.5
C3 C2 H2 110.5
C1 C2 H2 110.5
C4 C3 C2 111.91(18)
C4 C3 H3A 109.2
C2 C3 H3A 109.2
C4 C3 H3B 109.2
C2 C3 H3B 109.2
H3A C3 H3B 107.9
O14 C4 C3 123.7(2)
O14 C4 C5 122.9(2)
C3 C4 C5 113.40(19)
O6 C5 C7 108.90(17)
O6 C5 C4 107.18(16)
C7 C5 C4 118.61(19)
O6 C5 C10 104.50(16)
C7 C5 C10 106.58(16)
C4 C5 C10 110.21(17)
C5 C7 C8 102.50(18)
C5 C7 H7A 111.3
C8 C7 H7A 111.3
C5 C7 H7B 111.3
C8 C7 H7B 111.3
H7A C7 H7B 109.2
C9 C8 C7 104.03(18)
C9 C8 H8A 110.9
C7 C8 H8A 110.9
C9 C8 H8B 110.9
C7 C8 H8B 110.9
H8A C8 H8B 109
C8 C9 C10 105.50(18)
C8 C9 H9A 110.6
C10 C9 H9A 110.6
C8 C9 H9B 110.6
C10 C9 H9B 110.6
H9A C9 H9B 108.8
C11 C10 C9 116.97(18)
C11 C10 C5 104.13(16)
C9 C10 C5 104.74(17)
C11 C10 H10 110.2
C9 C10 H10 110.2
C5 C10 H10 110.2
C12 C11 C1 102.69(17)
C12 C11 C10 112.51(17)
C1 C11 C10 102.40(16)
C12 C11 H11 112.8
C1 C11 H11 112.8
C10 C11 H11 112.8
O15 C12 O13 112.76(17)
O15 C12 C11 107.28(17)
O13 C12 C11 104.72(16)
O15 C12 H12 110.6
O13 C12 H12 110.6
C11 C12 H12 110.6
O15 C16 C17 107.46(18)
O15 C16 H16A 110.2
C17 C16 H16A 110.2
O15 C16 H16B 110.2
C17 C16 H16B 110.2
H16A C16 H16B 108.5
C22 C17 C18 118.4(2)
C22 C17 C16 120.3(2)
C18 C17 C16 121.2(2)
C19 C18 C17 120.7(2)
C19 C18 H18 119.6
C17 C18 H18 119.6
C18 C19 C20 119.7(2)
C18 C19 H19 120.1
C20 C19 H19 120.1
O23 C20 C21 124.10(19)
O23 C20 C19 115.6(2)
C21 C20 C19 120.3(2)
C22 C21 C20 119.1(2)
C22 C21 H21 120.4
C20 C21 H21 120.4
C21 C22 C17 121.7(2)
C21 C22 H22 119.2
C17 C22 H22 119.2
O23 C24 H24A 109.5
O23 C24 H24B 109.5
H24A C24 H24B 109.5
O23 C24 H24C 109.5
H24A C24 H24C 109.5
H24B C24 H24C 109.5
O36 C31 C41 105.87(16)
O36 C31 C32 110.75(18)
C41 C31 C32 102.93(18)
O36 C31 H31 112.2
C41 C31 H31 112.2
C32 C31 H31 112.2
O43 C32 C33 109.37(19)
O43 C32 C31 106.33(17)
C33 C32 C31 110.55(18)
O43 C32 H32 110.2
C33 C32 H32 110.2
C31 C32 H32 110.2
C34 C33 C32 112.39(18)
C34 C33 H33A 109.1
C32 C33 H33A 109.1
C34 C33 H33B 109.1
C32 C33 H33B 109.1
H33A C33 H33B 107.9
O44 C34 C33 123.3(2)
O44 C34 C35 123.4(2)
C33 C34 C35 113.27(19)
O36 C35 C37 108.29(18)
O36 C35 C34 106.72(17)
C37 C35 C34 119.37(19)
O36 C35 C40 104.86(16)
C37 C35 C40 106.42(17)
C34 C35 C40 110.26(18)
C35 C37 C38 102.16(17)
C35 C37 H37A 111.3
C38 C37 H37A 111.3
C35 C37 H37B 111.3
C38 C37 H37B 111.3
H37A C37 H37B 109.2
C39 C38 C37 103.14(19)
C39 C38 H38A 111.1
C37 C38 H38A 111.1
C39 C38 H38B 111.1
C37 C38 H38B 111.1
H38A C38 H38B 109.1
C38 C39 C40 105.67(17)
C38 C39 H39A 110.6
C40 C39 H39A 110.6
C38 C39 H39B 110.6
C40 C39 H39B 110.6
H39A C39 H39B 108.7
C39 C40 C41 116.97(19)
C39 C40 C35 104.17(17)
C41 C40 C35 103.84(17)
C39 C40 H40 110.5
C41 C40 H40 110.5
C35 C40 H40 110.5
C42 C41 C31 102.43(17)
C42 C41 C40 113.05(18)
C31 C41 C40 102.77(17)
C42 C41 H41 112.6
C31 C41 H41 112.6
C40 C41 H41 112.6
O45 C42 O43 112.55(17)
O45 C42 C41 106.80(17)
O43 C42 C41 104.57(16)
O45 C42 H42 110.9
O43 C42 H42 110.9
C41 C42 H42 110.9
O45 C46 C47 107.32(18)
O45 C46 H46A 110.3
C47 C46 H46A 110.3
O45 C46 H46B 110.3
C47 C46 H46B 110.3
H46A C46 H46B 108.5
C52 C47 C48 118.1(2)
C52 C47 C46 120.4(2)
C48 C47 C46 121.4(2)
C49 C48 C47 121.1(2)
C49 C48 H48 119.4
C47 C48 H48 119.4
C48 C49 C50 119.7(2)
C48 C49 H49 120.2
C50 C49 H49 120.2
O53 C50 C51 124.2(2)
O53 C50 C49 115.7(2)
C51 C50 C49 120.1(2)
C50 C51 C52 119.1(2)
C50 C51 H51 120.4
C52 C51 H51 120.4
C47 C52 C51 121.7(2)
C47 C52 H52 119.1
C51 C52 H52 119.1
O53 C54 H54A 109.5
O53 C54 H54B 109.5
H54A C54 H54B 109.5
O53 C54 H54C 109.5
H54A C54 H54C 109.5
H54B C54 H54C 109.5
C1 O6 C5 104.18(15)
C12 O13 C2 109.35(15)
C12 O15 C16 113.42(17)
C20 O23 C24 117.01(18)
C31 O36 C35 104.62(16)
C42 O43 C32 109.22(16)
C42 O45 C46 114.26(17)
C50 O53 C54 117.03(19)

loop_
_geom_bond_atom_site_label_1
_geom_bond_atom_site_label_2
_geom_bond_distance
C1 O6 1.425(3)
C1 C11 1.541(3)
C1 C2 1.560(3)
C1 H1 1
C2 O13 1.448(3)
C2 C3 1.527(3)
C2 H2 1
C3 C4 1.512(3)
C3 H3A 0.99
C3 H3B 0.99
C4 O14 1.213(3)
C4 C5 1.524(3)
C5 O6 1.443(2)
C5 C7 1.513(3)
C5 C10 1.568(3)
C7 C8 1.536(3)
C7 H7A 0.99
C7 H7B 0.99
C8 C9 1.532(3)
C8 H8A 0.99
C8 H8B 0.99
C9 C10 1.548(3)
C9 H9A 0.99
C9 H9B 0.99
C10 C11 1.547(3)
C10 H10 1
C11 C12 1.515(3)
C11 H11 1
C12 O15 1.406(3)
C12 O13 1.431(3)
C12 H12 1
C16 O15 1.446(3)
C16 C17 1.501(3)
C16 H16A 0.99
C16 H16B 0.99
C17 C22 1.389(3)
C17 C18 1.394(3)
C18 C19 1.391(3)
C18 H18 0.95
C19 C20 1.391(3)
C19 H19 0.95
C20 O23 1.374(3)
C20 C21 1.389(3)
C21 C22 1.387(3)
C21 H21 0.95
C22 H22 0.95
C24 O23 1.433(3)
C24 H24A 0.98
C24 H24B 0.98
C24 H24C 0.98
C31 O36 1.423(3)
C31 C41 1.544(3)
C31 C32 1.556(3)
C31 H31 1
C32 O43 1.447(3)
C32 C33 1.525(3)
C32 H32 1
C33 C34 1.518(3)
C33 H33A 0.99
C33 H33B 0.99
C34 O44 1.214(3)
C34 C35 1.520(3)
C35 O36 1.439(3)
C35 C37 1.515(3)
C35 C40 1.573(3)
C37 C38 1.535(3)
C37 H37A 0.99
C37 H37B 0.99
C38 C39 1.527(3)
C38 H38A 0.99
C38 H38B 0.99
C39 C40 1.543(3)
C39 H39A 0.99
C39 H39B 0.99
C40 C41 1.544(3)
C40 H40 1
C41 C42 1.510(3)
C41 H41 1
C42 O45 1.405(3)
C42 O43 1.435(3)
C42 H42 1
C46 O45 1.443(3)
C46 C47 1.501(3)
C46 H46A 0.99
C46 H46B 0.99
C47 C52 1.388(3)
C47 C48 1.392(3)
C48 C49 1.386(3)
C48 H48 0.95
C49 C50 1.391(3)
C49 H49 0.95
C50 O53 1.371(3)
C50 C51 1.388(3)
C51 C52 1.390(3)
C51 H51 0.95
C52 H52 0.95
C54 O53 1.429(3)
C54 H54A 0.98
C54 H54B 0.98
C54 H54C 0.98

loop_
_geom_hbond_atom_site_label_D
_geom_hbond_atom_site_label_H
_geom_hbond_atom_site_label_A
_geom_hbond_distance_DH
_geom_hbond_distance_HA
_geom_hbond_distance_DA
_geom_hbond_angle_DHA
_geom_hbond_site_symmetry_A
C8 H8A O36 0.99 2.4 3.251(3) 143.1 2_564
C41 H41 O44 1 2.57 3.501(3) 155.6 2_575

loop_
_geom_torsion_atom_site_label_1
_geom_torsion_atom_site_label_2
_geom_torsion_atom_site_label_3
_geom_torsion_atom_site_label_4
_geom_torsion
O6 C1 C2 O13 123.83(18)
C11 C1 C2 O13 10.6(2)
O6 C1 C2 C3 6.2(2)
C11 C1 C2 C3 -107.01(19)
O13 C2 C3 C4 -71.8(2)
C1 C2 C3 C4 44.3(2)
C2 C3 C4 O14 142.7(2)
C2 C3 C4 C5 -35.8(3)
O14 C4 C5 O6 158.3(2)
C3 C4 C5 O6 -23.1(2)
O14 C4 C5 C7 34.6(3)
C3 C4 C5 C7 -146.81(19)
O14 C4 C5 C10 -88.5(3)
C3 C4 C5 C10 90.0(2)
O6 C5 C7 C8 78.6(2)
C4 C5 C7 C8 -158.52(19)
C10 C5 C7 C8 -33.6(2)
C5 C7 C8 C9 41.3(2)
C7 C8 C9 C10 -33.3(2)
C8 C9 C10 C11 -102.3(2)
C8 C9 C10 C5 12.3(2)
O6 C5 C10 C11 21.5(2)
C7 C5 C10 C11 136.72(17)
C4 C5 C10 C11 -93.3(2)
O6 C5 C10 C9 -101.85(18)
C7 C5 C10 C9 13.4(2)
C4 C5 C10 C9 143.30(19)
O6 C1 C11 C12 -145.51(16)
C2 C1 C11 C12 -28.8(2)
O6 C1 C11 C10 -28.7(2)
C2 C1 C11 C10 88.08(19)
C9 C10 C11 C12 -131.6(2)
C5 C10 C11 C12 113.37(18)
C9 C10 C11 C1 118.8(2)
C5 C10 C11 C1 3.8(2)
C1 C11 C12 O15 -82.37(19)
C10 C11 C12 O15 168.26(17)
C1 C11 C12 O13 37.7(2)
C10 C11 C12 O13 -71.7(2)
O15 C16 C17 C22 65.4(3)
O15 C16 C17 C18 -111.7(2)
C22 C17 C18 C19 -0.7(3)
C16 C17 C18 C19 176.5(2)
C17 C18 C19 C20 -1.8(3)
C18 C19 C20 O23 -177.82(19)
C18 C19 C20 C21 2.6(3)
O23 C20 C21 C22 179.5(2)
C19 C20 C21 C22 -1.0(3)
C20 C21 C22 C17 -1.5(3)
C18 C17 C22 C21 2.3(3)
C16 C17 C22 C21 -174.8(2)
O36 C31 C32 O43 124.60(18)
C41 C31 C32 O43 11.8(2)
O36 C31 C32 C33 6.0(2)
C41 C31 C32 C33 -106.8(2)
O43 C32 C33 C34 -73.1(2)
C31 C32 C33 C34 43.6(3)
C32 C33 C34 O44 143.4(2)
C32 C33 C34 C35 -34.2(3)
O44 C34 C35 O36 157.9(2)
C33 C34 C35 O36 -24.5(2)
O44 C34 C35 C37 34.8(3)
C33 C34 C35 C37 -147.6(2)
O44 C34 C35 C40 -88.8(3)
C33 C34 C35 C40 88.8(2)
O36 C35 C37 C38 78.4(2)
C34 C35 C37 C38 -159.4(2)
C40 C35 C37 C38 -33.9(2)
C35 C37 C38 C39 43.2(2)
C37 C38 C39 C40 -36.3(2)
C38 C39 C40 C41 -98.8(2)
C38 C39 C40 C35 15.1(2)
O36 C35 C40 C39 -102.72(18)
C37 C35 C40 C39 11.9(2)
C34 C35 C40 C39 142.75(19)
O36 C35 C40 C41 20.2(2)
C37 C35 C40 C41 134.87(18)
C34 C35 C40 C41 -94.3(2)
O36 C31 C41 C42 -146.38(17)
C32 C31 C41 C42 -30.1(2)
O36 C31 C41 C40 -28.9(2)
C32 C31 C41 C40 87.38(19)
C39 C40 C41 C42 -131.5(2)
C35 C40 C41 C42 114.42(19)
C39 C40 C41 C31 118.9(2)
C35 C40 C41 C31 4.8(2)
C31 C41 C42 O45 -80.99(19)
C40 C41 C42 O45 169.14(17)
C31 C41 C42 O43 38.5(2)
C40 C41 C42 O43 -71.4(2)
O45 C46 C47 C52 64.9(3)
O45 C46 C47 C48 -111.5(2)
C52 C47 C48 C49 -0.8(3)
C46 C47 C48 C49 175.7(2)
C47 C48 C49 C50 -1.7(3)
C48 C49 C50 O53 -177.82(19)
C48 C49 C50 C51 2.7(3)
O53 C50 C51 C52 179.3(2)
C49 C50 C51 C52 -1.3(3)
C48 C47 C52 C51 2.2(3)
C46 C47 C52 C51 -174.3(2)
C50 C51 C52 C47 -1.2(3)
C11 C1 O6 C5 43.99(19)
C2 C1 O6 C5 -67.33(19)
C7 C5 O6 C1 -153.98(17)
C4 C5 O6 C1 76.6(2)
C10 C5 O6 C1 -40.40(18)
O15 C12 O13 C2 84.0(2)
C11 C12 O13 C2 -32.3(2)
C3 C2 O13 C12 132.08(17)
C1 C2 O13 C12 13.2(2)
O13 C12 O15 C16 73.8(2)
C11 C12 O15 C16 -171.46(17)
C17 C16 O15 C12 169.93(17)
C21 C20 O23 C24 -11.6(3)
C19 C20 O23 C24 168.9(2)
C41 C31 O36 C35 43.4(2)
C32 C31 O36 C35 -67.5(2)
C37 C35 O36 C31 -152.74(17)
C34 C35 O36 C31 77.6(2)
C40 C35 O36 C31 -39.43(19)
O45 C42 O43 C32 83.2(2)
C41 C42 O43 C32 -32.4(2)
C33 C32 O43 C42 131.81(18)
C31 C32 O43 C42 12.4(2)
O43 C42 O45 C46 76.5(2)
C41 C42 O45 C46 -169.32(17)
C47 C46 O45 C42 166.32(18)
C51 C50 O53 C54 -11.6(3)
C49 C50 O53 C54 168.9(2)
